data_2005494
loop_
_publ_author_name
'Ramos Silva, M.'
'Paix\~ao, J. A.'
'Matos Beja, A.'
'Alte da Veiga, L.'
'Mart\'in-Gil, J.'
'Mart\'in-Gil, F. J.'

_publ_section_title
;
 A New Allotropic Form of
 <i>trans</i>-Dichlorobis(creatinine)platinum(II) Dihydrate
;
_journal_issue 10
_journal_name_full 'Acta Crystallographica Section C'
_journal_page_first 2450
_journal_page_last 2452
_journal_paper_doi 10.1107/S0108270196008086
_journal_volume 52
_journal_year 1996
_chemical_formula_moiety '[Pt Cl2 (C4 H7 N3 O)2] , 2H2 O'
_chemical_formula_structural '(Pt Cl2 N6 H14 C8 O2) 2(H2 O)'
_chemical_formula_sum 'C8 H18 Cl2 N6 O4 Pt'
_chemical_formula_weight 528.27
_chemical_name_systematic
;
Trans-Dichlorobis(creatinine)platinum(II) Dyhydrate
;
_space_group_IT_number 2
_symmetry_cell_setting triclinic
_symmetry_space_group_name_Hall '-P 1'
_symmetry_space_group_name_H-M 'P -1'
_audit_creation_method SHELXL
_cell_angle_alpha 107.63(2)
_cell_angle_beta 117.60(2)
_cell_angle_gamma 74.810(2)
_cell_formula_units_Z 1
_cell_length_a 7.313(2)
_cell_length_b 9.057(2)
_cell_length_c 6.994(2)
_cell_measurement_reflns_used 25
_cell_measurement_temperature 293(2)
_cell_measurement_theta_max 25.72
_cell_measurement_theta_min 8.18
_cell_volume 387.16(19)
_computing_cell_refinement 'CAD-4 Software'
_computing_data_collection 'CAD-4 Software (Enraf Nonius, 1989)'
_computing_data_reduction 'SDP-Plus (Frenz, 1985)'
_computing_molecular_graphics 'ORTEPII (Johnson, 1976)'
_computing_publication_material SHELXL93
_computing_structure_refinement 'SHELXL93 (Sheldrick, 1993)'
_computing_structure_solution 'MULTAN11/82 (Main et al., 1982)'
_diffrn_ambient_temperature 293(2)
_diffrn_measurement_device 'Enraf-Nonius CAD-4'
_diffrn_measurement_method 'profile data from \w-2\q scans'
_diffrn_radiation_monochromator graphite
_diffrn_radiation_source 'fine-focus sealed tube'
_diffrn_radiation_type MoK\a
_diffrn_radiation_wavelength 0.71073
_diffrn_reflns_av_R_equivalents 0.044
_diffrn_reflns_av_sigmaI/netI 0.1027
_diffrn_reflns_limit_h_max 10
_diffrn_reflns_limit_h_min -10
_diffrn_reflns_limit_k_max 12
_diffrn_reflns_limit_k_min -12
_diffrn_reflns_limit_l_max 9
_diffrn_reflns_limit_l_min -3
_diffrn_reflns_number 3385
_diffrn_reflns_theta_max 29.96
_diffrn_reflns_theta_min 2.38
_diffrn_standards_decay_% 10.4
_diffrn_standards_interval_time 120
_diffrn_standards_number 4
_exptl_absorpt_coefficient_mu 9.429
_exptl_absorpt_correction_T_max 0.996
_exptl_absorpt_correction_T_min 0.852
_exptl_absorpt_correction_type '\y scan (North, Phillips & Mathews, 1968)'
_exptl_crystal_colour violet
_exptl_crystal_density_diffrn 2.266
_exptl_crystal_density_meas ?
_exptl_crystal_description 'good quality prism'
_exptl_crystal_F_000 252
_exptl_crystal_size_max 0.116
_exptl_crystal_size_mid 0.098
_exptl_crystal_size_min 0.085
_refine_diff_density_max '1.323 (adjacent to Pt)'
_refine_diff_density_min -0.99
_refine_ls_extinction_method none
_refine_ls_goodness_of_fit_all 0.995
_refine_ls_goodness_of_fit_obs 1.023
_refine_ls_hydrogen_treatment
;
H atoms riding except for those of the water molecule
;
_refine_ls_matrix_type full
_refine_ls_number_parameters 104
_refine_ls_number_reflns 2260
_refine_ls_number_restraints 0
_refine_ls_restrained_S_all 0.995
_refine_ls_restrained_S_obs 1.023
_refine_ls_R_factor_all 0.0851
_refine_ls_R_factor_obs 0.0388
_refine_ls_shift/esd_max 0.000
_refine_ls_shift/esd_mean 0.000
_refine_ls_structure_factor_coef Fsqd
_refine_ls_weighting_details 'w = 1/[\s^2^(Fo^2^)+(0.0195P)^2^] where P=(Fo^2^+2Fc^2^)/3'
_refine_ls_weighting_scheme calc
_refine_ls_wR_factor_all 0.0551
_refine_ls_wR_factor_obs 0.0478
_reflns_number_observed 1639
_reflns_number_total 2260
_reflns_observed_criterion >2sigma(I)
_cod_data_source_file fg1117.cif
_cod_data_source_block I
_cod_depositor_comments
;
The following automatic conversions were performed:

'_exptl_crystal_density_meas' value 'not measured' was changed to '?'
- the value is perceived as not measured.

Automatic conversion script
Id: cif_fix_values 3008 2015-01-20 13:52:24Z robertas 

The following automatic conversions were performed:

'_refine_ls_weighting_scheme' value 'calc w =
1/[\s^2^(Fo^2^)+(0.0195P)^2^] where P=(Fo^2^+2Fc^2^)/3' was changed
to 'calc'. New tag '_refine_ls_weighting_details' was created. The
value of the new tag was set to 'w = 1/[\s^2^(Fo^2^)+(0.0195P)^2^]
where P=(Fo^2^+2Fc^2^)/3'.

Automatic conversion script
Id: cif_fix_values 3143 2015-03-26 13:38:13Z robertas 
;
_cod_original_cell_volume 387.2(2)
_cod_database_code 2005494

loop_
_symmetry_equiv_pos_as_xyz
'x, y, z'
'-x, -y, -z'

loop_
_atom_site_aniso_label
_atom_site_aniso_U_11
_atom_site_aniso_U_22
_atom_site_aniso_U_33
_atom_site_aniso_U_12
_atom_site_aniso_U_13
_atom_site_aniso_U_23
Pt 0.0356(2) 0.02715(14) 0.01946(13) -0.00146(10) 0.01001(11) 0.00233(10)
Cl 0.0493(7) 0.0476(7) 0.0367(7) -0.0150(6) 0.0163(6) 0.0032(6)
O1 0.061(2) 0.063(2) 0.031(2) 0.014(2) 0.014(2) 0.014(2)
O2 0.056(2) 0.074(3) 0.041(2) -0.003(2) 0.015(2) 0.014(2)
N1 0.037(2) 0.032(2) 0.026(2) 0.000(2) 0.015(2) -0.001(2)
N2 0.057(3) 0.033(2) 0.030(2) 0.000(2) 0.023(2) 0.000(2)
N3 0.050(3) 0.054(3) 0.021(2) 0.003(2) 0.008(2) 0.003(2)
C1 0.049(3) 0.031(2) 0.030(3) -0.010(2) 0.018(2) 0.001(2)
C2 0.048(3) 0.034(3) 0.035(3) 0.002(2) 0.018(2) 0.007(2)
C3 0.075(4) 0.043(3) 0.039(3) -0.011(3) 0.028(3) -0.008(2)
C4 0.059(3) 0.038(3) 0.041(3) 0.005(2) 0.027(3) 0.006(2)

loop_
_atom_site_label
_atom_site_occupancy
_atom_site_fract_x
_atom_site_fract_y
_atom_site_fract_z
_atom_site_U_iso_or_equiv
_atom_site_thermal_displace_type
_atom_site_calc_flag
_atom_site_refinement_flags
_atom_site_type_symbol
Pt 1 0 0 0 0.02928(10) Uani d S Pt
Cl 1 0.2426(2) 0.14633(14) 0.0609(2) 0.0449(3) Uani d . Cl
O1 1 -0.4189(6) 0.2777(4) -0.0870(6) 0.0575(10) Uani d . O
O2 1 0.3679(6) -0.1445(5) 0.4703(7) 0.0602(11) Uani d . O
H1 1 0.3873(102) -0.1717(80) 0.3535(117) 0.090 Uiso d . H
H2 1 0.4786(104) -0.1305(79) 0.5639(117) 0.090 Uiso d . H
N1 1 -0.1187(5) 0.1796(4) 0.1844(6) 0.0333(9) Uani d . N
N2 1 -0.1296(6) 0.3599(4) 0.4820(6) 0.0413(10) Uani d . N
N3 1 0.1382(6) 0.1485(5) 0.5359(6) 0.0481(11) Uani d . N
H3A 1 0.1905(6) 0.1831(5) 0.6766(6) 0.072 Uiso calc R H
H3B 1 0.1962(6) 0.0626(5) 0.4789(6) 0.072 Uiso calc R H
C1 1 -0.0291(7) 0.2262(5) 0.4091(7) 0.0363(11) Uani d . C
C2 1 -0.2970(7) 0.2810(5) 0.1065(8) 0.0403(12) Uani d . C
C3 1 -0.0892(9) 0.4291(6) 0.7130(8) 0.0544(14) Uani d . C
H3C 1 -0.1521(46) 0.3757(27) 0.7616(18) 0.082 Uiso calc R H
H3D 1 -0.1474(47) 0.5378(11) 0.7278(12) 0.082 Uiso calc R H
H3E 1 0.0586(9) 0.4191(36) 0.8016(11) 0.082 Uiso calc R H
C4 1 -0.3222(8) 0.4011(5) 0.2997(8) 0.0462(13) Uani d . C
H4A 1 -0.3346(8) 0.5067(5) 0.2848(8) 0.069 Uiso calc R H
H4B 1 -0.4427(8) 0.3912(5) 0.3163(8) 0.069 Uiso calc R H

loop_
_atom_type_symbol
_atom_type_description
_atom_type_scat_dispersion_real
_atom_type_scat_dispersion_imag
_atom_type_scat_source
Pt Pt -1.7033 8.3905 'International Tables Vol C Tables 4.2.6.8 and 6.1.1.4'
Cl Cl .1484 .1585 'International Tables Vol C Tables 4.2.6.8 and 6.1.1.4'
O O .0106 .0060 'International Tables Vol C Tables 4.2.6.8 and 6.1.1.4'
N N .0061 .0033 'International Tables Vol C Tables 4.2.6.8 and 6.1.1.4'
C C .0033 .0016 'International Tables Vol C Tables 4.2.6.8 and 6.1.1.4'
H H .0000 .0000 'International Tables Vol C Tables 4.2.6.8 and 6.1.1.4'

loop_
_geom_angle_atom_site_label_1
_geom_angle_atom_site_label_2
_geom_angle_atom_site_label_3
_geom_angle_site_symmetry_1
_geom_angle_site_symmetry_3
_geom_angle
_geom_angle_publ_flag
N1 Pt N1 2 . 180.0 yes
N1 Pt Cl 2 2 89.95(11) no
N1 Pt Cl . 2 90.05(11) no
N1 Pt Cl 2 . 90.05(11) no
N1 Pt Cl . . 89.95(11) yes
Cl Pt Cl 2 . 180.0 yes
H1 O2 H2 . . 104.(7) no
C2 N1 C1 . . 107.6(4) yes
C2 N1 Pt . . 126.2(3) yes
C1 N1 Pt . . 126.1(3) yes
C1 N2 C4 . . 109.0(4) yes
C1 N2 C3 . . 125.5(4) yes
C4 N2 C3 . . 123.2(4) yes
C1 N3 H3A . . 120.0(3) no
C1 N3 H3B . . 120.0(3) no
H3A N3 H3B . . 120.0 no
N3 C1 N2 . . 124.3(4) yes
N3 C1 N1 . . 123.2(4) yes
N2 C1 N1 . . 112.5(4) yes
O1 C2 N1 . . 126.7(4) yes
O1 C2 C4 . . 124.6(4) yes
N1 C2 C4 . . 108.7(4) yes
N2 C3 H3C . . 109.5(3) no
N2 C3 H3D . . 109.5(3) no
H3C C3 H3D . . 109.5 no
N2 C3 H3E . . 109.5(3) no
H3C C3 H3E . . 109.5 no
H3D C3 H3E . . 109.5 no
N2 C4 C2 . . 101.5(4) yes
N2 C4 H4A . . 111.5(3) no
C2 C4 H4A . . 111.5(3) no
N2 C4 H4B . . 111.5(3) no
C2 C4 H4B . . 111.5(3) no
H4A C4 H4B . . 109.3 no

loop_
_geom_bond_atom_site_label_1
_geom_bond_atom_site_label_2
_geom_bond_site_symmetry_2
_geom_bond_distance
_geom_bond_publ_flag
Pt N1 2 2.022(3) no
Pt N1 . 2.022(3) yes
Pt Cl 2 2.2968(13) no
Pt Cl . 2.2968(13) yes
O1 C2 . 1.224(5) yes
O2 H1 . 0.85(7) no
O2 H2 . 0.78(7) no
N1 C2 . 1.363(6) yes
N1 C1 . 1.366(5) yes
N2 C1 . 1.332(5) yes
N2 C4 . 1.448(6) yes
N2 C3 . 1.460(6) yes
N3 C1 . 1.304(6) yes
N3 H3A . 0.86 no
N3 H3B . 0.86 no
C2 C4 . 1.510(6) yes
C3 H3C . 0.96 no
C3 H3D . 0.96 no
C3 H3E . 0.96 no
C4 H4A . 0.97 no
C4 H4B . 0.97 no
